data_1542570
loop_
_publ_author_name
'Sanchez-Diez, Eduardo'
'Vesga, Diana L.'
'Reyes, Efraim'
'Uria, Uxue'
'Carrillo, Luisa'
'Vicario, Jose L.'

_publ_section_title
;
 Organocatalytically Generated Donor-Acceptor Cyclopropanes in Domino
 Reactions. One-Step Enantioselective Synthesis of
 Pyrrolo[1,2-a]quinolines.
;
_journal_issue 6
_journal_name_full 'Organic letters'
_journal_page_first 1270
_journal_page_last 1273
_journal_paper_doi 10.1021/acs.orglett.6b00173
_journal_volume 18
_journal_year 2016
_chemical_absolute_configuration ad
_chemical_formula_moiety 'C13 H10 Cl N O2'
_chemical_formula_sum 'C13 H10 Cl N O2'
_chemical_formula_weight 247.67
_chemical_name_systematic
;
(R)-7-chloro-1-oxo-1,2,3,3a-tetrahydropyrrolo[1,2-a]
 quinoline-4-carbaldehyde
;
_space_group_IT_number 1
_symmetry_cell_setting triclinic
_symmetry_Int_Tables_number 1
_symmetry_space_group_name_Hall 'P 1'
_symmetry_space_group_name_H-M 'P 1'
_atom_sites_solution_hydrogens geom
_audit_creation_date 2015-11-11T13:53:41-00:00
_audit_creation_method 'WinGX routine CIF_UPDATE'
_cell_angle_alpha 104.1352(18)
_cell_angle_beta 104.0188(18)
_cell_angle_gamma 91.6954(18)
_cell_formula_units_Z 2
_cell_length_a 7.02512(15)
_cell_length_b 8.17982(17)
_cell_length_c 10.0807(2)
_cell_measurement_reflns_used 11795
_cell_measurement_temperature 100.01(10)
_cell_measurement_theta_max 75.12
_cell_measurement_theta_min 4.634
_cell_volume 542.58(2)
_computing_cell_refinement
;
        CrysAlisPro, Agilent Technologies,
        Version 1.171.36.28 (release 01-02-2013 CrysAlis171 .NET)
        (compiled Feb  1 2013,16:14:44)
;
_computing_data_collection
;
        CrysAlisPro, Agilent Technologies,
        Version 1.171.36.28 (release 01-02-2013 CrysAlis171 .NET)
        (compiled Feb  1 2013,16:14:44)
;
_computing_data_reduction
;
        CrysAlisPro, Agilent Technologies,
        Version 1.171.36.28 (release 01-02-2013 CrysAlis171 .NET)
        (compiled Feb  1 2013,16:14:44)
;
_computing_molecular_graphics 'Olex2 (Dolomanov et al., 2009)'
_computing_publication_material 'Olex2 (Dolomanov et al., 2009)'
_computing_structure_refinement 'ShelXL (Sheldrick, 2015)'
_computing_structure_solution 'olex2.solve (Bourhis et al., 2015)'
_diffrn_ambient_temperature 100.01(10)
_diffrn_detector_area_resol_mean 5.2012
_diffrn_measured_fraction_theta_full 1
_diffrn_measured_fraction_theta_max 1
_diffrn_measurement_details
;
  1 omega  -90.00    4.00   1.0000    1.5000
omega____ theta____ kappa____ phi______ frames
    -      -40.5756  -19.0000  150.0000 94

  2 omega  -73.00   24.00   1.0000    1.5000
omega____ theta____ kappa____ phi______ frames
    -      -40.5756   77.0000  -60.0000 97

  3 omega   50.00  114.00   1.0000    1.5000
omega____ theta____ kappa____ phi______ frames
    -       40.5756   57.0000  -30.0000 64

  4 omega   12.00   51.00   1.0000    1.5000
omega____ theta____ kappa____ phi______ frames
    -       40.5756   57.0000 -180.0000 39

  5 omega   13.00   46.00   1.0000    1.5000
omega____ theta____ kappa____ phi______ frames
    -       40.5756   57.0000  -30.0000 33

  6 omega    3.00   98.00   1.0000    1.5000
omega____ theta____ kappa____ phi______ frames
    -       40.5756 -125.0000   60.0000 95

  7 omega   11.00   36.00   1.0000    1.5000
omega____ theta____ kappa____ phi______ frames
    -       46.0000   82.0000  173.4095 25

  8 omega   11.00   36.00   1.0000    1.5000
omega____ theta____ kappa____ phi______ frames
    -       46.0000   81.0000    5.8124 25

  9 omega   15.00   40.00   1.0000    1.5000
omega____ theta____ kappa____ phi______ frames
    -       50.0000   82.0000   78.3265 25

 10 omega  -46.00  -21.00   1.0000    1.5000
omega____ theta____ kappa____ phi______ frames
    -      -54.0000  -80.0000    0.2517 25

 11 omega   19.00   44.00   1.0000    1.5000
omega____ theta____ kappa____ phi______ frames
    -       54.0000   81.0000 -131.7507 25

 12 omega   20.00   45.00   1.0000    1.5000
omega____ theta____ kappa____ phi______ frames
    -       54.0000   80.0000  102.3725 25

 13 omega   19.00   45.00   1.0000    1.5000
omega____ theta____ kappa____ phi______ frames
    -       54.0000   82.0000  -96.8804 26

 14 omega   26.00   53.00   1.0000    1.5000
omega____ theta____ kappa____ phi______ frames
    -       58.0000   75.0000  121.8217 27

 15 omega -140.00  -84.00   1.0000    6.0000
omega____ theta____ kappa____ phi______ frames
    -      -62.0000  -77.0000   79.8522 56

 16 omega  -56.00  -29.00   1.0000    6.0000
omega____ theta____ kappa____ phi______ frames
    -      -62.0000  -77.0000   79.8522 27

 17 omega   33.00   63.00   1.0000    1.5000
omega____ theta____ kappa____ phi______ frames
    -       66.0000   75.0000 -177.7611 30

 18 omega  -68.00  -34.00   1.0000    6.0000
omega____ theta____ kappa____ phi______ frames
    -      -66.0000  -71.0000  -91.7904 34

 19 omega   34.00   61.00   1.0000    1.5000
omega____ theta____ kappa____ phi______ frames
    -       66.0000   76.0000   10.7828 27

 20 omega   36.00   63.00   1.0000    1.5000
omega____ theta____ kappa____ phi______ frames
    -       70.0000   77.0000  -53.2478 27

 21 omega  -66.00  -39.00   1.0000    6.0000
omega____ theta____ kappa____ phi______ frames
    -      -70.0000  -65.0000   25.7255 27

 22 omega  112.00  139.00   1.0000    1.5000
omega____ theta____ kappa____ phi______ frames
    -       70.0000   77.0000  -53.2478 27

 23 omega  -78.00  -42.00   1.0000    6.0000
omega____ theta____ kappa____ phi______ frames
    -      -74.0000  -70.0000   70.9640 36

 24 omega  -81.00  -46.00   1.0000    6.0000
omega____ theta____ kappa____ phi______ frames
    -      -78.0000  -70.0000  137.1055 35

 25 omega  -81.00  -47.00   1.0000    6.0000
omega____ theta____ kappa____ phi______ frames
    -      -78.0000  -70.0000   -7.4538 34

 26 omega  -81.00  -47.00   1.0000    6.0000
omega____ theta____ kappa____ phi______ frames
    -      -78.0000  -67.0000  157.7091 34

 27 omega  -75.00  -49.00   1.0000    6.0000
omega____ theta____ kappa____ phi______ frames
    -      -83.0000  -77.0000  -30.0000 26

 28 omega  -79.00  -49.00   1.0000    6.0000
omega____ theta____ kappa____ phi______ frames
    -      -83.0000  -77.0000   60.0000 30

 29 omega  -74.00  -49.00   1.0000    6.0000
omega____ theta____ kappa____ phi______ frames
    -      -83.0000  -77.0000  -60.0000 25

 30 omega -162.00 -102.00   1.0000    6.0000
omega____ theta____ kappa____ phi______ frames
    -      -83.0000  -77.0000  -30.0000 60

 31 omega  -76.00  -50.00   1.0000    6.0000
omega____ theta____ kappa____ phi______ frames
    -      -83.0000  -77.0000 -103.1668 26

 32 omega -101.00  -46.00   1.0000    6.0000
omega____ theta____ kappa____ phi______ frames
    -      -83.0000   61.0000  -90.0000 55

 33 omega  -85.00  -49.00   1.0000    6.0000
omega____ theta____ kappa____ phi______ frames
    -      -83.0000  -77.0000   90.0000 36

 34 omega  -98.00  -53.00   1.0000    6.0000
omega____ theta____ kappa____ phi______ frames
    -      -83.0000  -77.0000 -150.0000 45

 35 omega  -74.00  -49.00   1.0000    6.0000
omega____ theta____ kappa____ phi______ frames
    -      -83.0000  -77.0000   30.0000 25

 36 omega  -76.00  -49.00   1.0000    6.0000
omega____ theta____ kappa____ phi______ frames
    -      -83.0000  -77.0000 -120.0000 27

 37 omega  -85.00  -50.00   1.0000    6.0000
omega____ theta____ kappa____ phi______ frames
    -      -83.0000  -74.0000  126.9127 35

 38 omega   80.00  157.00   1.0000    6.0000
omega____ theta____ kappa____ phi______ frames
    -      113.0000   77.0000  120.0000 77

 39 omega   73.00  103.00   1.0000    6.0000
omega____ theta____ kappa____ phi______ frames
    -      113.0000  -94.0000   60.0000 30

 40 omega   29.00   71.00   1.0000    6.0000
omega____ theta____ kappa____ phi______ frames
    -      113.0000  -94.0000   60.0000 42

 41 omega   89.00  116.00   1.0000    6.0000
omega____ theta____ kappa____ phi______ frames
    -      113.0000   61.0000    0.0000 27

 42 omega  123.00  157.00   1.0000    6.0000
omega____ theta____ kappa____ phi______ frames
    -      113.0000   61.0000  -60.0000 34

 43 omega  118.00  145.00   1.0000    6.0000
omega____ theta____ kappa____ phi______ frames
    -      113.0000   61.0000   90.0000 27

 44 omega   88.00  115.00   1.0000    6.0000
omega____ theta____ kappa____ phi______ frames
    -      113.0000   61.0000   90.0000 27

 45 omega   81.00  153.00   1.0000    6.0000
omega____ theta____ kappa____ phi______ frames
    -      113.0000   77.0000   90.0000 72

 46 omega   46.00   73.00   1.0000    6.0000
omega____ theta____ kappa____ phi______ frames
    -      113.0000  -45.0000   60.0000 27

 47 omega  114.00  146.00   1.0000    6.0000
omega____ theta____ kappa____ phi______ frames
    -      113.0000  -77.0000    0.0000 32

 48 omega   44.00   71.00   1.0000    6.0000
omega____ theta____ kappa____ phi______ frames
    -      113.0000  -77.0000    0.0000 27

 49 omega   29.00  109.00   1.0000    6.0000
omega____ theta____ kappa____ phi______ frames
    -      113.0000  -94.0000 -120.0000 80

 50 omega  126.00  153.00   1.0000    6.0000
omega____ theta____ kappa____ phi______ frames
    -      113.0000   61.0000 -150.0000 27

 51 omega   84.00  111.00   1.0000    6.0000
omega____ theta____ kappa____ phi______ frames
    -      113.0000   61.0000 -150.0000 27

 52 omega   81.00  145.00   1.0000    6.0000
omega____ theta____ kappa____ phi______ frames
    -      113.0000   77.0000    0.0000 64

 53 omega   83.00  152.00   1.0000    6.0000
omega____ theta____ kappa____ phi______ frames
    -      113.0000   77.0000  -30.0000 69

 54 omega   83.00  109.00   1.0000    6.0000
omega____ theta____ kappa____ phi______ frames
    -      113.0000   61.0000  -60.0000 26

 55 omega  110.00  142.00   1.0000    6.0000
omega____ theta____ kappa____ phi______ frames
    -      113.0000   77.0000  150.0000 32

 56 omega   79.00  106.00   1.0000    6.0000
omega____ theta____ kappa____ phi______ frames
    -      113.0000   77.0000  150.0000 27

 57 omega   44.00   77.00   1.0000    6.0000
omega____ theta____ kappa____ phi______ frames
    -      113.0000  -45.0000 -120.0000 33

 58 omega   81.00  157.00   1.0000    6.0000
omega____ theta____ kappa____ phi______ frames
    -      113.0000   77.0000 -120.0000 76

 59 omega   44.00   73.00   1.0000    6.0000
omega____ theta____ kappa____ phi______ frames
    -      113.0000  -45.0000  150.0000 29

 60 omega  123.00  157.00   1.0000    6.0000
omega____ theta____ kappa____ phi______ frames
    -      113.0000   77.0000   30.0000 34

 61 omega   36.00  113.00   1.0000    6.0000
omega____ theta____ kappa____ phi______ frames
    -      113.0000 -111.0000 -180.0000 77

 62 omega   79.00  122.00   1.0000    6.0000
omega____ theta____ kappa____ phi______ frames
    -      113.0000   77.0000   30.0000 43

 63 omega   38.00   69.00   1.0000    6.0000
omega____ theta____ kappa____ phi______ frames
    -      113.0000  -45.0000   30.0000 31

 64 omega   79.00  113.00   1.0000    6.0000
omega____ theta____ kappa____ phi______ frames
    -      113.0000   77.0000  -60.0000 34

 65 omega   39.00   83.00   1.0000    6.0000
omega____ theta____ kappa____ phi______ frames
    -      113.0000 -111.0000    0.0000 44

 66 omega   44.00   71.00   1.0000    6.0000
omega____ theta____ kappa____ phi______ frames
    -      113.0000  -45.0000  120.0000 27

 67 omega   35.00  116.00   1.0000    6.0000
omega____ theta____ kappa____ phi______ frames
    -      113.0000 -111.0000   30.0000 81

 68 omega  126.00  157.00   1.0000    6.0000
omega____ theta____ kappa____ phi______ frames
    -      113.0000   61.0000 -180.0000 31

 69 omega  123.00  156.00   1.0000    6.0000
omega____ theta____ kappa____ phi______ frames
    -      113.0000   61.0000  -90.0000 33

 70 omega   84.00  121.00   1.0000    6.0000
omega____ theta____ kappa____ phi______ frames
    -      113.0000   61.0000 -180.0000 37

 71 omega   86.00  113.00   1.0000    6.0000
omega____ theta____ kappa____ phi______ frames
    -      113.0000   61.0000  -90.0000 27

 72 omega   80.00  129.00   1.0000    6.0000
omega____ theta____ kappa____ phi______ frames
    -      113.0000   77.0000   60.0000 49

 73 omega   84.00  111.00   1.0000    6.0000
omega____ theta____ kappa____ phi______ frames
    -      113.0000   77.0000 -150.0000 27

 74 omega   40.00   67.00   1.0000    6.0000
omega____ theta____ kappa____ phi______ frames
    -      113.0000  -30.0000 -150.0000 27

 75 omega   84.00  139.00   1.0000    6.0000
omega____ theta____ kappa____ phi______ frames
    -      113.0000   61.0000 -120.0000 55

 76 omega    2.00   98.00   1.0000    1.5000
omega____ theta____ kappa____ phi______ frames
    -       40.5756 -125.0000  120.0000 96

 77 omega    7.00  119.00   1.0000    1.5000
omega____ theta____ kappa____ phi______ frames
    -       40.5756   77.0000   90.0000 112

 78 omega    2.00   98.00   1.0000    1.5000
omega____ theta____ kappa____ phi______ frames
    -       40.5756 -125.0000    0.0000 96

 79 omega    2.00   98.00   1.0000    1.5000
omega____ theta____ kappa____ phi______ frames
    -       40.5756 -125.0000 -180.0000 96

 80 omega    7.00   45.00   1.0000    1.5000
omega____ theta____ kappa____ phi______ frames
    -       42.0000   82.0000  -21.1248 38

 81 omega   15.00   45.00   1.0000    1.5000
omega____ theta____ kappa____ phi______ frames
    -       50.0000   82.0000  -52.5811 30

 82 omega  -46.00  -20.00   1.0000    1.5000
omega____ theta____ kappa____ phi______ frames
    -      -54.0000  -80.0000    0.2517 26

 83 omega   19.00   46.00   1.0000    1.5000
omega____ theta____ kappa____ phi______ frames
    -       54.0000   81.0000 -131.7507 27

 84 omega   19.00   45.00   1.0000    1.5000
omega____ theta____ kappa____ phi______ frames
    -       54.0000   82.0000  -96.8804 26

 85 omega   20.00   46.00   1.0000    1.5000
omega____ theta____ kappa____ phi______ frames
    -       54.0000   80.0000  150.6372 26

 86 omega   25.00  136.00   1.0000    1.5000
omega____ theta____ kappa____ phi______ frames
    -       58.0000   75.0000  121.8217 111

 87 omega   28.00  141.00   1.0000    1.5000
omega____ theta____ kappa____ phi______ frames
    -       62.0000   77.0000 -147.4644 113

 88 omega   33.00  144.00   1.0000    1.5000
omega____ theta____ kappa____ phi______ frames
    -       66.0000   75.0000 -177.7611 111

 89 omega   33.00  144.00   1.0000    1.5000
omega____ theta____ kappa____ phi______ frames
    -       66.0000   76.0000   10.7828 111

 90 omega   36.00  149.00   1.0000    1.5000
omega____ theta____ kappa____ phi______ frames
    -       70.0000   77.0000  -53.2478 113

 91 omega -148.00  -37.00   1.0000    6.0000
omega____ theta____ kappa____ phi______ frames
    -      -70.0000  -76.0000 -135.9534 111

 92 omega -150.00  -42.00   1.0000    6.0000
omega____ theta____ kappa____ phi______ frames
    -      -74.0000  -71.0000  -30.6703 108

 93 omega -155.00  -45.00   1.0000    6.0000
omega____ theta____ kappa____ phi______ frames
    -      -78.0000  -74.0000    8.2322 110

 94 omega -162.00  -86.00   1.0000    6.0000
omega____ theta____ kappa____ phi______ frames
    -      -83.0000  -77.0000    0.0000 76

 95 omega -162.00  -49.00   1.0000    6.0000
omega____ theta____ kappa____ phi______ frames
    -      -83.0000  -77.0000   60.0000 113

 96 omega -162.00  -49.00   1.0000    6.0000
omega____ theta____ kappa____ phi______ frames
    -      -83.0000  -77.0000   90.0000 113

 97 omega -160.00  -50.00   1.0000    6.0000
omega____ theta____ kappa____ phi______ frames
    -      -83.0000  -72.0000 -154.5759 110

 98 omega -160.00  -50.00   1.0000    6.0000
omega____ theta____ kappa____ phi______ frames
    -      -83.0000  -74.0000  126.9127 110

 99 omega   38.00   77.00   1.0000    6.0000
omega____ theta____ kappa____ phi______ frames
    -      113.0000  -45.0000   60.0000 39

100 omega   35.00   69.00   1.0000    6.0000
omega____ theta____ kappa____ phi______ frames
    -      113.0000  -30.0000  150.0000 34

101 omega   83.00  158.00   1.0000    6.0000
omega____ theta____ kappa____ phi______ frames
    -      113.0000   61.0000 -120.0000 75

102 omega   35.00   69.00   1.0000    6.0000
omega____ theta____ kappa____ phi______ frames
    -      113.0000  -30.0000 -180.0000 34

103 omega   83.00  158.00   1.0000    6.0000
omega____ theta____ kappa____ phi______ frames
    -      113.0000   61.0000  120.0000 75

104 omega   29.00  109.00   1.0000    6.0000
omega____ theta____ kappa____ phi______ frames
    -      113.0000  -94.0000 -180.0000 80

105 omega   83.00  158.00   1.0000    6.0000
omega____ theta____ kappa____ phi______ frames
    -      113.0000   61.0000  -30.0000 75

106 omega   85.00  158.00   1.0000    6.0000
omega____ theta____ kappa____ phi______ frames
    -      113.0000   45.0000 -150.0000 73

107 omega   82.00  158.00   1.0000    6.0000
omega____ theta____ kappa____ phi______ frames
    -      113.0000   30.0000  -30.0000 76

108 omega   38.00   77.00   1.0000    6.0000
omega____ theta____ kappa____ phi______ frames
    -      113.0000  -45.0000 -150.0000 39

109 omega   29.00  109.00   1.0000    6.0000
omega____ theta____ kappa____ phi______ frames
    -      113.0000  -94.0000  -30.0000 80

110 omega   83.00  158.00   1.0000    6.0000
omega____ theta____ kappa____ phi______ frames
    -      113.0000   61.0000   60.0000 75

111 omega   35.00   69.00   1.0000    6.0000
omega____ theta____ kappa____ phi______ frames
    -      113.0000  -30.0000   60.0000 34

112 omega   35.00   69.00   1.0000    6.0000
omega____ theta____ kappa____ phi______ frames
    -      113.0000  -30.0000    0.0000 34

113 omega   35.00   69.00   1.0000    6.0000
omega____ theta____ kappa____ phi______ frames
    -      113.0000  -30.0000 -120.0000 34

114 omega   79.00  158.00   1.0000    6.0000
omega____ theta____ kappa____ phi______ frames
    -      113.0000   77.0000   90.0000 79

115 omega   35.00  116.00   1.0000    6.0000
omega____ theta____ kappa____ phi______ frames
    -      113.0000 -111.0000  120.0000 81

116 omega   38.00   77.00   1.0000    6.0000
omega____ theta____ kappa____ phi______ frames
    -      113.0000  -45.0000  150.0000 39

117 omega   35.00   69.00   1.0000    6.0000
omega____ theta____ kappa____ phi______ frames
    -      113.0000  -30.0000  120.0000 34

118 omega   83.00  158.00   1.0000    6.0000
omega____ theta____ kappa____ phi______ frames
    -      113.0000   61.0000   30.0000 75

119 omega   35.00   69.00   1.0000    6.0000
omega____ theta____ kappa____ phi______ frames
    -      113.0000  -30.0000  -60.0000 34

120 omega   79.00  158.00   1.0000    6.0000
omega____ theta____ kappa____ phi______ frames
    -      113.0000   77.0000  -60.0000 79

121 omega   79.00  158.00   1.0000    6.0000
omega____ theta____ kappa____ phi______ frames
    -      113.0000   77.0000  150.0000 79

122 omega   79.00  158.00   1.0000    6.0000
omega____ theta____ kappa____ phi______ frames
    -      113.0000   77.0000  -90.0000 79

123 omega   35.00   69.00   1.0000    6.0000
omega____ theta____ kappa____ phi______ frames
    -      113.0000  -30.0000 -150.0000 34

;
_diffrn_measurement_device_type 'SuperNova, Single source at offset, Atlas'
_diffrn_measurement_method '\w scans'
_diffrn_orient_matrix_UB_11 0.0064479
_diffrn_orient_matrix_UB_12 0.156544
_diffrn_orient_matrix_UB_13 0.1230159
_diffrn_orient_matrix_UB_21 0.0056906
_diffrn_orient_matrix_UB_22 0.1158909
_diffrn_orient_matrix_UB_23 -0.0989175
_diffrn_orient_matrix_UB_31 -0.2268743
_diffrn_orient_matrix_UB_32 -0.0110587
_diffrn_orient_matrix_UB_33 -0.0409885
_diffrn_radiation_monochromator mirror
_diffrn_radiation_type CuK\a
_diffrn_radiation_wavelength 1.54184
_diffrn_reflns_av_R_equivalents 0.0387
_diffrn_reflns_av_unetI/netI 0.0509
_diffrn_reflns_Laue_measured_fraction_full 1
_diffrn_reflns_Laue_measured_fraction_max 1
_diffrn_reflns_limit_h_max 7
_diffrn_reflns_limit_h_min -8
_diffrn_reflns_limit_k_max 9
_diffrn_reflns_limit_k_min -9
_diffrn_reflns_limit_l_max 12
_diffrn_reflns_limit_l_min -12
_diffrn_reflns_number 20260
_diffrn_reflns_point_group_measured_fraction_full 0.97
_diffrn_reflns_point_group_measured_fraction_max 0.966
_diffrn_reflns_theta_full 67.684
_diffrn_reflns_theta_max 69.98
_diffrn_reflns_theta_min 4.681
_diffrn_source 'SuperNova (Cu) X-ray Source'
_exptl_absorpt_coefficient_mu 3.021
_exptl_absorpt_correction_T_max 0.874
_exptl_absorpt_correction_T_min 0.652
_exptl_absorpt_correction_type analytical
_exptl_absorpt_process_details
;
        CrysAlisPro, Agilent Technologies,
        Version 1.171.36.28 (release 01-02-2013 CrysAlis171 .NET)
        (compiled Feb  1 2013,16:14:44)
Analytical numeric absorption correction using a multifaceted crystal
                        model based on expressions derived by R.C. Clark & J.S.
        (Clark, R. C. & Reid, J. S. (1995). Acta Cryst. A51, 887-897)
;
_exptl_crystal_colour colourless
_exptl_crystal_density_diffrn 1.516
_exptl_crystal_density_method 'not measured'
_exptl_crystal_description prism
_exptl_crystal_F_000 256
_exptl_crystal_recrystallization_method 'Crystallization in organic solvent'
_exptl_crystal_size_max 0.3243
_exptl_crystal_size_mid 0.0696
_exptl_crystal_size_min 0.0587
_refine_diff_density_max 0.468
_refine_diff_density_min -0.268
_refine_diff_density_rms 0.061
_refine_ls_abs_structure_details
;
The Friedel pair coverage of the experiment is almost complete (93%).
Analysis of the absolute structure using likelihood methods
(Hooft, Straver & Spek, 2008) was performed using PLATON (Spek, 2011).
 The results indicated that the absolute structure had been correctly
 assigned. The method calculated that the probability that the structure 
is inverted is smaller than 10-99. The absolute structure parameter y 
(Hooft, Straver & Spek, 2008) was calculated using PLATON (Spek,
2010). The resulting value was y=0.011(5), which together with Flack parameter 
value 0.006(7), indicate that the absolute structure has sureley been 
determined correctly.

Flack, H. D. (1983), Acta Cryst. A39, 876-881
Flack & G. Bernardinelli, Acta Cryst. 1999, A55, 908-915; 
H. D. Flack & G. Bernardinelli, J. Appl. Cryst. 2000, 33, 1143-1148.

R. W. W. Hooft, L. H. Straver & A. L. Spek, J. Appl. Cryst. 2008, 41, 96-103
A. L. Spek (2010) PLATON, Utrecht, The Netherlands; 
A. L. Spek, J. Appl. Cryst. 2003, 36, 7-13
A. L. Thompson & D. J. Watkin, Tetrahedron: Asymmetry 2009, 20, 712--717

;
_refine_ls_abs_structure_Flack 0.006(7)
_refine_ls_extinction_method none
_refine_ls_goodness_of_fit_ref 1.065
_refine_ls_hydrogen_treatment constr
_refine_ls_matrix_type full
_refine_ls_number_parameters 307
_refine_ls_number_reflns 3978
_refine_ls_number_restraints 3
_refine_ls_restrained_S_all 1.065
_refine_ls_R_factor_all 0.0327
_refine_ls_R_factor_gt 0.0318
_refine_ls_shift/su_max 0
_refine_ls_shift/su_mean 0
_refine_ls_structure_factor_coef Fsqd
_refine_ls_weighting_details 'w=1/[\s^2^(Fo^2^)+(0.0600P)^2^+0.0785P] where P=(Fo^2^+2Fc^2^)/3'
_refine_ls_weighting_scheme calc
_refine_ls_wR_factor_gt 0.0852
_refine_ls_wR_factor_ref 0.0861
_reflns_Friedel_coverage 0.932
_reflns_Friedel_fraction_full 0.94
_reflns_Friedel_fraction_max 0.932
_reflns_number_gt 3890
_reflns_number_total 3978
_reflns_threshold_expression 'I > 2\s(I)'
_cod_data_source_file ol6b00173_si_001.cif
_cod_data_source_block a20150361_es545
_cod_depositor_comments 'Adding full bibliography for 1542570.cif.'
_cod_database_code 1542570

loop_
_symmetry_equiv_pos_as_xyz
'x, y, z'

loop_
_atom_site_label
_atom_site_type_symbol
_atom_site_fract_x
_atom_site_fract_y
_atom_site_fract_z
_atom_site_U_iso_or_equiv
_atom_site_adp_type
_atom_site_occupancy
_atom_site_site_symmetry_order
_atom_site_calc_flag
_atom_site_refinement_flags_posn
Cl1 Cl 0.88848(10) 0.32828(8) 0.96635(7) 0.02562(19) Uani 1 1 d .
Cl2 Cl 0.63494(10) 0.89162(8) 0.83320(7) 0.0278(2) Uani 1 1 d .
O3 O 0.3571(4) 0.4212(3) -0.0739(2) 0.0280(5) Uani 1 1 d .
C1 C 0.9344(5) 0.5073(4) 1.1102(3) 0.0199(7) Uani 1 1 d .
N1 N 1.0551(4) 0.9314(3) 1.4586(3) 0.0188(6) Uani 1 1 d .
O2 O 0.6355(4) 0.0841(3) 0.4320(2) 0.0276(5) Uani 1 1 d .
O4 O 1.1344(4) 0.8213(3) 1.8689(2) 0.0282(6) Uani 1 1 d .
C5 C 1.0070(5) 0.6288(4) 1.3609(3) 0.0179(6) Uani 1 1 d .
O1 O 1.1171(4) 1.1522(3) 1.3640(2) 0.0294(5) Uani 1 1 d .
N2 N 0.5145(4) 0.3011(3) 0.3345(3) 0.0179(5) Uani 1 1 d .
C6 C 0.9655(5) 0.4867(4) 1.2452(4) 0.0201(7) Uani 1 1 d .
H6 H 0.9588 0.3786 1.2592 0.024 Uiso 1 1 calc R
C19 C 0.5524(5) 0.7404(4) 0.5530(4) 0.0190(6) Uani 1 1 d .
H19 H 0.5418 0.8489 0.5402 0.023 Uiso 1 1 calc R
C2 C 0.9429(5) 0.6669(4) 1.0862(3) 0.0218(7) Uani 1 1 d .
H2 H 0.9234 0.6784 0.9944 0.026 Uiso 1 1 calc R
C20 C 0.4925(5) 0.6231(4) 0.2942(3) 0.0192(7) Uani 1 1 d .
H20 H 0.5072 0.7319 0.2829 0.023 Uiso 1 1 calc R
C10 C 1.0544(5) 0.6111(4) 1.5045(4) 0.0196(7) Uani 1 1 d .
H10 H 1.074 0.5042 1.5192 0.024 Uiso 1 1 calc R
C26 C 0.4074(5) 0.5268(4) 0.0392(3) 0.0217(7) Uani 1 1 d .
H26 H 0.4263 0.6391 0.0374 0.026 Uiso 1 1 calc R
C9 C 1.0711(5) 0.7431(4) 1.6170(3) 0.0194(6) Uani 1 1 d .
C16 C 0.5785(5) 0.4150(4) 0.5936(3) 0.0220(7) Uani 1 1 d .
H16 H 0.5863 0.307 0.6077 0.026 Uiso 1 1 calc R
C13 C 1.1449(5) 1.0713(4) 1.7002(3) 0.0248(7) Uani 1 1 d .
H13A H 1.0942 1.1071 1.783 0.03 Uiso 1 1 calc R
H13B H 1.2821 1.0509 1.7298 0.03 Uiso 1 1 calc R
C17 C 0.5391(5) 0.4367(4) 0.4562(3) 0.0186(7) Uani 1 1 d .
C21 C 0.4409(5) 0.4913(4) 0.1783(3) 0.0190(6) Uani 1 1 d .
C27 C 1.1208(5) 0.7148(4) 1.7595(4) 0.0223(7) Uani 1 1 d .
H27 H 1.1438 0.6053 1.766 0.027 Uiso 1 1 calc R
C25 C 0.5595(5) 0.1374(4) 0.3304(3) 0.0216(6) Uani 1 1 d .
C22 C 0.4021(5) 0.3158(4) 0.1934(3) 0.0187(6) Uani 1 1 d .
H22 H 0.2611 0.294 0.1846 0.022 Uiso 1 1 calc R
C4 C 1.0113(5) 0.7931(4) 1.3378(3) 0.0182(6) Uani 1 1 d .
C15 C 0.6056(5) 0.5550(4) 0.7085(3) 0.0234(7) Uani 1 1 d .
H15 H 0.6314 0.5407 0.7997 0.028 Uiso 1 1 calc R
C7 C 1.0230(5) 0.9151(4) 1.5956(3) 0.0209(6) Uani 1 1 d .
H7 H 0.8837 0.9264 1.593 0.025 Uiso 1 1 calc R
C12 C 1.1199(5) 1.2013(4) 1.6136(3) 0.0231(7) Uani 1 1 d .
H12A H 1.0036 1.26 1.6215 0.028 Uiso 1 1 calc R
H12B H 1.2342 1.2838 1.6448 0.028 Uiso 1 1 calc R
C24 C 0.4965(5) 0.0366(4) 0.1776(3) 0.0224(6) Uani 1 1 d .
H24A H 0.375 -0.0343 0.1592 0.027 Uiso 1 1 calc R
H24B H 0.5976 -0.0347 0.1536 0.027 Uiso 1 1 calc R
C11 C 1.0983(5) 1.0977(4) 1.4626(3) 0.0222(6) Uani 1 1 d .
C3 C 0.9809(5) 0.8098(4) 1.2002(3) 0.0219(7) Uani 1 1 d .
H3 H 0.9859 0.9171 1.1845 0.026 Uiso 1 1 calc R
C18 C 0.5261(5) 0.6004(4) 0.4366(3) 0.0187(6) Uani 1 1 d .
C23 C 0.4666(5) 0.1693(4) 0.0932(3) 0.0230(7) Uani 1 1 d .
H23A H 0.3656 0.1284 0.005 0.028 Uiso 1 1 calc R
H23B H 0.5881 0.2021 0.0728 0.028 Uiso 1 1 calc R
C14 C 0.5946(5) 0.7155(4) 0.6879(3) 0.0209(7) Uani 1 1 d .

loop_
_atom_site_aniso_label
_atom_site_aniso_U_11
_atom_site_aniso_U_22
_atom_site_aniso_U_33
_atom_site_aniso_U_23
_atom_site_aniso_U_13
_atom_site_aniso_U_12
Cl1 0.0276(4) 0.0265(4) 0.0211(4) 0.0033(3) 0.0060(3) 0.0022(3)
Cl2 0.0288(4) 0.0297(4) 0.0202(4) 0.0010(3) 0.0024(3) 0.0072(3)
O3 0.0369(15) 0.0264(12) 0.0204(12) 0.0084(10) 0.0046(10) 0.0009(10)
C1 0.0158(17) 0.0226(17) 0.0200(16) 0.0034(12) 0.0047(13) 0.0010(13)
N1 0.0187(14) 0.0213(13) 0.0185(13) 0.0096(10) 0.0044(10) 0.0006(10)
O2 0.0324(14) 0.0233(11) 0.0271(11) 0.0126(9) 0.0009(9) 0.0064(9)
O4 0.0356(15) 0.0299(13) 0.0199(11) 0.0086(10) 0.0068(10) -0.0017(10)
C5 0.0141(16) 0.0228(16) 0.0207(17) 0.0109(13) 0.0059(12) 0.0035(12)
O1 0.0394(15) 0.0239(11) 0.0278(11) 0.0131(9) 0.0081(10) -0.0002(10)
N2 0.0186(14) 0.0179(12) 0.0179(12) 0.0090(10) 0.0014(10) 0.0028(10)
C6 0.0167(17) 0.0209(16) 0.0249(17) 0.0097(13) 0.0053(12) 0.0029(12)
C19 0.0142(16) 0.0214(16) 0.0226(16) 0.0083(12) 0.0043(12) 0.0030(12)
C2 0.0198(18) 0.0288(17) 0.0182(15) 0.0099(13) 0.0039(12) 0.0016(13)
C20 0.0184(17) 0.0189(15) 0.0226(16) 0.0100(12) 0.0049(12) 0.0022(12)
C10 0.0165(16) 0.0205(15) 0.0256(16) 0.0125(13) 0.0057(12) 0.0030(12)
C26 0.0233(17) 0.0202(16) 0.0239(17) 0.0111(13) 0.0050(12) 0.0023(12)
C9 0.0180(16) 0.0227(15) 0.0215(15) 0.0109(12) 0.0072(12) 0.0019(12)
C16 0.0196(17) 0.0259(16) 0.0210(16) 0.0110(13) 0.0015(12) 0.0002(12)
C13 0.0290(19) 0.0220(15) 0.0227(15) 0.0069(12) 0.0041(13) 0.0024(13)
C17 0.0139(17) 0.0242(16) 0.0180(15) 0.0076(12) 0.0025(12) 0.0003(12)
C21 0.0168(16) 0.0201(15) 0.0224(16) 0.0102(12) 0.0045(12) 0.0038(11)
C27 0.0212(17) 0.0242(16) 0.0240(17) 0.0124(14) 0.0045(12) 0.0007(12)
C25 0.0189(17) 0.0217(14) 0.0264(14) 0.0115(11) 0.0045(12) 0.0012(12)
C22 0.0177(16) 0.0217(14) 0.0177(13) 0.0096(11) 0.0019(11) 0.0019(11)
C4 0.0142(16) 0.0200(15) 0.0215(15) 0.0088(12) 0.0034(12) 0.0018(11)
C15 0.0202(18) 0.0320(18) 0.0198(16) 0.0111(14) 0.0038(12) 0.0033(13)
C7 0.0229(17) 0.0235(15) 0.0189(14) 0.0097(11) 0.0056(12) 0.0027(12)
C12 0.0241(18) 0.0192(14) 0.0255(15) 0.0083(12) 0.0031(13) 0.0024(12)
C24 0.0255(18) 0.0183(14) 0.0230(14) 0.0058(11) 0.0050(12) 0.0024(12)
C11 0.0221(17) 0.0202(14) 0.0250(14) 0.0093(11) 0.0039(12) 0.0020(11)
C3 0.0198(17) 0.0239(16) 0.0266(17) 0.0148(13) 0.0063(13) 0.0033(12)
C18 0.0132(16) 0.0215(15) 0.0213(17) 0.0081(13) 0.0020(12) 0.0025(12)
C23 0.0259(18) 0.0202(15) 0.0241(15) 0.0091(12) 0.0049(13) 0.0038(12)
C14 0.0151(17) 0.0263(17) 0.0194(17) 0.0032(13) 0.0036(12) 0.0026(13)

loop_
_atom_type_symbol
_atom_type_description
_atom_type_scat_dispersion_real
_atom_type_scat_dispersion_imag
_atom_type_scat_source
C C 0.0181 0.0091 'International Tables Vol C Tables 4.2.6.8 and 6.1.1.4'
H H 0 0 'International Tables Vol C Tables 4.2.6.8 and 6.1.1.4'
Cl Cl 0.3639 0.7018 'International Tables Vol C Tables 4.2.6.8 and 6.1.1.4'
N N 0.0311 0.018 'International Tables Vol C Tables 4.2.6.8 and 6.1.1.4'
O O 0.0492 0.0322 'International Tables Vol C Tables 4.2.6.8 and 6.1.1.4'

loop_
_exptl_crystal_face_index_h
_exptl_crystal_face_index_k
_exptl_crystal_face_index_l
_exptl_crystal_face_perp_dist
1 -4 -3 0.0377
-2 3 3 0.0693
2 -1 1 0.1309
-1 -3 6 0.0503
-2 3 -4 0.0735
-2 -3 6 0.062
0 -4 -3 0.0405
-2 -3 -3 0.0882
0 4 3 0.0181
0 -1 2 0.0374
0 1 -2 0.0232

loop_
_geom_angle_atom_site_label_1
_geom_angle_atom_site_label_2
_geom_angle_atom_site_label_3
_geom_angle
C6 C1 Cl1 119.3(2)
C6 C1 C2 121.4(3)
C2 C1 Cl1 119.3(2)
C4 N1 C7 121.4(2)
C11 N1 C4 126.6(2)
C11 N1 C7 111.2(2)
C6 C5 C10 121.0(3)
C6 C5 C4 119.6(3)
C4 C5 C10 119.4(3)
C17 N2 C22 121.0(2)
C25 N2 C17 126.8(2)
C25 N2 C22 111.4(2)
C1 C6 C5 119.7(3)
C14 C19 C18 119.1(3)
C1 C2 C3 119.6(3)
C21 C20 C18 122.0(3)
C9 C10 C5 122.4(3)
O3 C26 C21 125.3(3)
C10 C9 C27 119.1(3)
C10 C9 C7 119.9(3)
C27 C9 C7 120.9(3)
C15 C16 C17 119.9(3)
C12 C13 C7 102.3(2)
C16 C17 N2 123.2(3)
C16 C17 C18 119.4(3)
C18 C17 N2 117.5(3)
C20 C21 C26 118.1(3)
C20 C21 C22 120.0(3)
C26 C21 C22 121.7(3)
O4 C27 C9 125.8(3)
O2 C25 N2 126.2(3)
O2 C25 C24 126.5(3)
N2 C25 C24 107.3(2)
N2 C22 C21 110.3(3)
N2 C22 C23 102.3(2)
C21 C22 C23 117.5(3)
N1 C4 C5 117.0(3)
C3 C4 N1 123.6(3)
C3 C4 C5 119.4(3)
C14 C15 C16 120.2(3)
N1 C7 C9 110.3(3)
N1 C7 C13 102.2(3)
C9 C7 C13 118.4(3)
C11 C12 C13 104.3(2)
C25 C24 C23 104.8(2)
N1 C11 C12 107.3(2)
O1 C11 N1 126.5(3)
O1 C11 C12 126.2(3)
C2 C3 C4 120.3(3)
C19 C18 C20 120.4(3)
C19 C18 C17 120.3(3)
C17 C18 C20 119.2(3)
C24 C23 C22 102.3(2)
C19 C14 Cl2 118.9(2)
C15 C14 Cl2 120.0(2)
C15 C14 C19 121.2(3)

loop_
_geom_bond_atom_site_label_1
_geom_bond_atom_site_label_2
_geom_bond_distance
Cl1 C1 1.749(3)
Cl2 C14 1.745(3)
O3 C26 1.215(4)
C1 C6 1.379(5)
C1 C2 1.387(5)
N1 C4 1.408(4)
N1 C7 1.489(4)
N1 C11 1.373(4)
O2 C25 1.221(4)
O4 C27 1.208(4)
C5 C6 1.396(5)
C5 C10 1.449(4)
C5 C4 1.420(4)
O1 C11 1.217(4)
N2 C17 1.409(4)
N2 C25 1.378(4)
N2 C22 1.485(4)
C19 C18 1.395(5)
C19 C14 1.386(4)
C2 C3 1.391(5)
C20 C21 1.347(5)
C20 C18 1.456(4)
C10 C9 1.340(5)
C26 C21 1.466(4)
C9 C27 1.470(4)
C9 C7 1.510(4)
C16 C17 1.402(4)
C16 C15 1.386(5)
C13 C7 1.522(4)
C13 C12 1.521(4)
C17 C18 1.403(4)
C21 C22 1.504(4)
C25 C24 1.509(4)
C22 C23 1.525(4)
C4 C3 1.393(5)
C15 C14 1.380(5)
C12 C11 1.519(4)
C24 C23 1.525(4)
